data_2214565
loop_
_publ_author_name
'Jin-Shang Huang'
'Ming-Tian Li'

_publ_section_title
;Bis[\m-2-hydroxy-<i>N</i>'-(4-hydroxy-2-oxidobenzylidene)benzohydrazide]bis[pyridinezinc(II)]
 dimethylformamide disolvate
;
_journal_coeditor_code CF2107
_journal_issue 8
_journal_name_full 'Acta Crystallographica Section E'
_journal_page_first m2170
_journal_page_last m2171
_journal_paper_doi 10.1107/S1600536807024944
_journal_volume 63
_journal_year 2007
_chemical_formula_iupac '[Zn2 (C14 H10 N2 O4)2 (C5 H5 N)2] , 2C3 H7 N O'
_chemical_formula_moiety 'C38 H30 N6 O8 Zn2 , 2C3 H7 NO'
_chemical_formula_sum 'C44 H44 N8 O10 Zn2'
_chemical_formula_weight 975.61
_chemical_name_systematic
;
Bis[\m-2-hydroxy-N'-(4-hydroxy-2-
oxidobenzylidene)benzohydrazide]bis[pyridinezinc(II)]
dimethylformamide disolvate
;
_space_group_IT_number 14
_symmetry_cell_setting monoclinic
_symmetry_space_group_name_Hall '-P 2ybc'
_symmetry_space_group_name_H-M 'P 1 21/c 1'
_atom_sites_solution_hydrogens geom
_atom_sites_solution_primary direct
_atom_sites_solution_secondary difmap
_audit_creation_method SHELXL97
_cell_angle_alpha 90.00
_cell_angle_beta 113.1270(10)
_cell_angle_gamma 90.00
_cell_formula_units_Z 6
_cell_length_a 24.5015(16)
_cell_length_b 10.3868(7)
_cell_length_c 28.8550(18)
_cell_measurement_reflns_used 8439
_cell_measurement_temperature 292(2)
_cell_measurement_theta_max 24.09
_cell_measurement_theta_min 2.17
_cell_volume 6753.2(8)
_computing_cell_refinement 'SAINT-Plus (Bruker, 2000)'
_computing_data_collection 'SMART (Bruker, 2000)'
_computing_data_reduction SAINT-Plus
_computing_molecular_graphics 'SHELXTL (Bruker, 1997)'
_computing_publication_material SHELXTL
_computing_structure_refinement 'SHELXL97 (Sheldrick, 1997)'
_computing_structure_solution 'SHELXS97 (Sheldrick, 1997)'
_diffrn_ambient_temperature 292(2)
_diffrn_measured_fraction_theta_full 0.993
_diffrn_measured_fraction_theta_max 0.993
_diffrn_measurement_device_type 'Bruker SMART CCD area-detector'
_diffrn_measurement_method '\f and \w'
_diffrn_radiation_monochromator graphite
_diffrn_radiation_source 'fine-focus sealed tube'
_diffrn_radiation_type MoK\a
_diffrn_radiation_wavelength 0.71073
_diffrn_reflns_av_R_equivalents 0.0420
_diffrn_reflns_av_sigmaI/netI 0.0564
_diffrn_reflns_limit_h_max 31
_diffrn_reflns_limit_h_min -31
_diffrn_reflns_limit_k_max 13
_diffrn_reflns_limit_k_min -13
_diffrn_reflns_limit_l_max 33
_diffrn_reflns_limit_l_min -37
_diffrn_reflns_number 45215
_diffrn_reflns_theta_full 27.50
_diffrn_reflns_theta_max 27.50
_diffrn_reflns_theta_min 0.90
_diffrn_standards_number 0
_exptl_absorpt_coefficient_mu 1.131
_exptl_absorpt_correction_T_max 0.8953
_exptl_absorpt_correction_T_min 0.8053
_exptl_absorpt_correction_type multi-scan
_exptl_absorpt_process_details '(SADABS; Bruker, 2000)'
_exptl_crystal_colour yellow
_exptl_crystal_density_diffrn 1.439
_exptl_crystal_density_method 'not measured'
_exptl_crystal_description block
_exptl_crystal_F_000 3024
_exptl_crystal_size_max 0.20
_exptl_crystal_size_mid 0.16
_exptl_crystal_size_min 0.10
_refine_diff_density_max 0.462
_refine_diff_density_min -0.373
_refine_ls_extinction_method none
_refine_ls_goodness_of_fit_ref 1.008
_refine_ls_hydrogen_treatment mixed
_refine_ls_matrix_type full
_refine_ls_number_parameters 889
_refine_ls_number_reflns 15421
_refine_ls_number_restraints 8
_refine_ls_restrained_S_all 1.009
_refine_ls_R_factor_all 0.0862
_refine_ls_R_factor_gt 0.0482
_refine_ls_shift/su_max 0.019
_refine_ls_shift/su_mean 0.000
_refine_ls_structure_factor_coef Fsqd
_refine_ls_weighting_details 'calc w = 1/[\s^2^(Fo^2^)+(0.0567P)^2^+0.3991P] where P=(Fo^2^+2Fc^2^)/3'
_refine_ls_weighting_scheme calc
_refine_ls_wR_factor_gt 0.1111
_refine_ls_wR_factor_ref 0.1298
_reflns_number_gt 9826
_reflns_number_total 15421
_reflns_threshold_expression I>2\s(I)
_cod_data_source_file cf2107.cif
_cod_data_source_block I
_cod_original_sg_symbol_Hall -P2ybc
_cod_original_sg_symbol_H-M 'P 21/c'
_cod_database_code 2214565
_cod_database_fobs_code 2214565

loop_
_symmetry_equiv_pos_as_xyz
'x, y, z'
'-x, y+1/2, -z+1/2'
'-x, -y, -z'
'x, -y-1/2, z-1/2'

loop_
_atom_site_type_symbol
_atom_site_label
_atom_site_fract_x
_atom_site_fract_y
_atom_site_fract_z
_atom_site_U_iso_or_equiv
_atom_site_adp_type
_atom_site_calc_flag
_atom_site_refinement_flags
_atom_site_occupancy
C C39 -0.13981(15) 1.1389(3) 0.83565(12) 0.0698(10) Uani d . 1
H H39 -0.1424 1.1270 0.8029 0.084 Uiso calc R 1
C C40 -0.18049(15) 1.2164(3) 0.84285(12) 0.0716(10) Uani d . 1
H H40 -0.2098 1.2571 0.8157 0.086 Uiso calc R 1
C C41 -0.17738(13) 1.2335(3) 0.89139(12) 0.0570(8) Uani d . 1
C C42 -0.13180(12) 1.1765(3) 0.93168(11) 0.0498(7) Uani d . 1
H H42 -0.1293 1.1915 0.9642 0.060 Uiso calc R 1
C C43 -0.09024(12) 1.0985(3) 0.92473(10) 0.0425(6) Uani d . 1
C C44 -0.09424(13) 1.0761(3) 0.87489(11) 0.0511(7) Uani d . 1
C C45 -0.05620(13) 0.9916(3) 0.86169(11) 0.0555(8) Uani d . 1
H H45 -0.0621 0.9880 0.8279 0.067 Uiso calc R 1
C C46 0.05520(12) 0.7705(3) 0.90646(11) 0.0465(7) Uani d . 1
C C47 0.09223(13) 0.6838(3) 0.89027(12) 0.0538(8) Uani d . 1
C C48 0.08175(17) 0.6626(4) 0.83995(15) 0.0757(11) Uani d . 1
C C49 0.1161(2) 0.5736(4) 0.82740(17) 0.0942(13) Uani d . 1
H H49 0.1081 0.5570 0.7937 0.113 Uiso calc R 1
C C50 0.16137(19) 0.5107(4) 0.86387(19) 0.0927(14) Uani d . 1
H H50 0.1841 0.4519 0.8549 0.111 Uiso calc R 1
C C51 0.17375(17) 0.5333(4) 0.91381(17) 0.0871(12) Uani d . 1
H H51 0.2052 0.4916 0.9388 0.105 Uiso calc R 1
C C52 0.13887(15) 0.6184(3) 0.92632(14) 0.0710(10) Uani d . 1
H H52 0.1469 0.6326 0.9602 0.085 Uiso calc R 1
C C53 -0.10147(16) 0.7683(4) 0.97847(14) 0.0773(11) Uani d . 1
H H53 -0.1066 0.8520 0.9874 0.093 Uiso calc R 1
C C54 -0.14351(18) 0.6781(5) 0.97527(17) 0.0975(14) Uani d . 1
H H54 -0.1765 0.7007 0.9819 0.117 Uiso calc R 1
C C55 -0.13668(19) 0.5562(4) 0.96245(16) 0.0903(13) Uani d . 1
H H55 -0.1640 0.4928 0.9612 0.108 Uiso calc R 1
C C56 -0.08934(19) 0.5283(4) 0.95149(15) 0.0885(12) Uani d . 1
H H56 -0.0844 0.4458 0.9413 0.106 Uiso calc R 1
C C57 -0.04889(15) 0.6221(3) 0.95547(14) 0.0680(10) Uani d . 1
H H57 -0.0163 0.6012 0.9481 0.082 Uiso calc R 1
N N7 -0.01495(10) 0.9209(2) 0.89227(9) 0.0465(6) Uani d . 1
N N8 0.01622(11) 0.8430(3) 0.87155(9) 0.0524(6) Uani d . 1
N N9 -0.05371(10) 0.7414(2) 0.96935(9) 0.0475(6) Uani d . 1
O O10 -0.04673(8) 1.04600(18) 0.96459(7) 0.0463(5) Uani d . 1
O O11 0.06377(8) 0.77032(19) 0.95335(7) 0.0522(5) Uani d . 1
C C1 0.53682(14) 1.1453(3) 0.50955(12) 0.0604(9) Uani d . 1
H H1A 0.5347 1.1337 0.4769 0.072 Uiso calc R 1
C C2 0.49826(13) 1.2285(3) 0.51657(11) 0.0568(8) Uani d . 1
H H2 0.4711 1.2738 0.4895 0.068 Uiso calc R 1
C C3 0.50004(12) 1.2449(3) 0.56487(11) 0.0458(7) Uani d . 1
C C4 0.54248(11) 1.1813(3) 0.60507(10) 0.0419(6) Uani d . 1
H H4A 0.5441 1.1954 0.6374 0.050 Uiso calc R 1
C C5 0.58279(11) 1.0970(2) 0.59834(10) 0.0377(6) Uani d . 1
C C6 0.57988(12) 1.0755(3) 0.54859(10) 0.0429(7) Uani d . 1
C C7 0.61585(13) 0.9864(3) 0.53544(11) 0.0490(7) Uani d . 1
H H7 0.6098 0.9824 0.5016 0.059 Uiso calc R 1
C C8 0.72613(12) 0.7633(3) 0.57867(12) 0.0445(7) Uani d . 1
C C9 0.76086(13) 0.6715(3) 0.56169(12) 0.0514(8) Uani d . 1
C C10 0.74549(16) 0.6407(3) 0.51100(14) 0.0641(9) Uani d . 1
C C11 0.77854(19) 0.5498(4) 0.49796(16) 0.0834(12) Uani d . 1
H H11 0.7677 0.5275 0.4643 0.100 Uiso calc R 1
C C12 0.82691(19) 0.4927(4) 0.53409(19) 0.0898(13) Uani d . 1
H H12A 0.8487 0.4322 0.5248 0.108 Uiso calc R 1
C C13 0.84336(16) 0.5242(4) 0.58397(17) 0.0851(12) Uani d . 1
H H13 0.8766 0.4863 0.6084 0.102 Uiso calc R 1
C C14 0.81059(14) 0.6118(3) 0.59757(14) 0.0668(10) Uani d . 1
H H14 0.8217 0.6319 0.6315 0.080 Uiso calc R 1
C C15 0.79873(16) 0.8112(4) 0.83424(13) 0.0778(11) Uani d . 1
H H15A 0.7970 0.8095 0.8659 0.093 Uiso calc R 1
C C16 0.84181(16) 0.7417(4) 0.82722(14) 0.0776(11) Uani d . 1
H H16 0.8681 0.6919 0.8532 0.093 Uiso calc R 1
C C17 0.84613(13) 0.7458(3) 0.78087(13) 0.0593(9) Uani d . 1
C C18 0.80483(12) 0.8150(3) 0.74174(11) 0.0506(7) Uani d . 1
H H18 0.8072 0.8146 0.7104 0.061 Uiso calc R 1
C C19 0.76020(12) 0.8844(3) 0.74804(11) 0.0431(7) Uani d . 1
C C20 0.75654(13) 0.8857(3) 0.79604(11) 0.0538(8) Uani d . 1
C C21 0.71601(14) 0.9616(3) 0.80886(11) 0.0609(9) Uani d . 1
H H21 0.7176 0.9529 0.8415 0.073 Uiso calc R 1
C C22 0.60709(12) 1.1883(3) 0.76932(11) 0.0453(7) Uani d . 1
C C23 0.56973(13) 1.2669(3) 0.78813(12) 0.0547(8) Uani d . 1
C C24 0.57610(17) 1.2643(4) 0.83837(15) 0.0786(11) Uani d . 1
C C25 0.5423(2) 1.3450(5) 0.85447(17) 0.1076(16) Uani d . 1
H H25 0.5474 1.3445 0.8881 0.129 Uiso calc R 1
C C26 0.5015(2) 1.4254(5) 0.8213(2) 0.1072(17) Uani d . 1
H H26 0.4789 1.4791 0.8326 0.129 Uiso calc R 1
C C27 0.49319(19) 1.4278(4) 0.7711(2) 0.0972(15) Uani d . 1
H H27 0.4651 1.4821 0.7484 0.117 Uiso calc R 1
C C28 0.52743(15) 1.3481(3) 0.75535(15) 0.0718(10) Uani d . 1
H H28 0.5219 1.3488 0.7216 0.086 Uiso calc R 1
C C29 0.60496(14) 0.6467(3) 0.61160(12) 0.0590(8) Uani d . 1
H H29 0.6175 0.6513 0.5851 0.071 Uiso calc R 1
C C30 0.56612(17) 0.5516(4) 0.61068(14) 0.0794(11) Uani d . 1
H H30 0.5524 0.4937 0.5840 0.095 Uiso calc R 1
C C31 0.54776(17) 0.5426(4) 0.64922(15) 0.0826(12) Uani d . 1
H H31 0.5208 0.4796 0.6492 0.099 Uiso calc R 1
C C32 0.56997(17) 0.6286(4) 0.68808(14) 0.0822(12) Uani d . 1
H H32 0.5590 0.6233 0.7154 0.099 Uiso calc R 1
C C33 0.60830(14) 0.7221(3) 0.68643(12) 0.0630(9) Uani d . 1
H H33 0.6228 0.7805 0.7129 0.076 Uiso calc R 1
C C34 0.76581(14) 1.2361(3) 0.69807(12) 0.0622(9) Uani d . 1
H H34 0.7751 1.1533 0.6913 0.075 Uiso calc R 1
C C35 0.80319(17) 1.3359(4) 0.69887(15) 0.0842(12) Uani d . 1
H H35 0.8371 1.3202 0.6928 0.101 Uiso calc R 1
C C36 0.79015(19) 1.4575(4) 0.70864(15) 0.0866(12) Uani d . 1
H H36 0.8147 1.5262 0.7091 0.104 Uiso calc R 1
C C37 0.74053(19) 1.4763(4) 0.71765(15) 0.0882(12) Uani d . 1
H H37 0.7307 1.5584 0.7246 0.106 Uiso calc R 1
C C38 0.70497(15) 1.3735(3) 0.71641(13) 0.0666(9) Uani d . 1
H H38 0.6710 1.3879 0.7227 0.080 Uiso calc R 1
C C58 0.69475(18) 0.2615(4) 0.49964(16) 0.0981(14) Uani d . 1
H H58A 0.7361 0.2826 0.5113 0.147 Uiso calc R 1
H H58B 0.6775 0.2619 0.4635 0.147 Uiso calc R 1
H H58C 0.6904 0.1776 0.5117 0.147 Uiso calc R 1
C C59 0.68097(18) 0.3602(4) 0.57223(14) 0.0984(14) Uani d . 1
H H59A 0.6457 0.3637 0.5791 0.148 Uiso calc R 1
H H59B 0.7048 0.4352 0.5860 0.148 Uiso calc R 1
H H59C 0.7032 0.2844 0.5873 0.148 Uiso calc R 1
C C60 0.62674(15) 0.4399(4) 0.48899(13) 0.0661(9) Uani d . 1
H H60 0.6189 0.4349 0.4548 0.079 Uiso calc R 1
C C61 0.6792(2) 0.5286(5) 0.90595(19) 0.1362(19) Uani d . 1
H H61A 0.7166 0.5631 0.9285 0.204 Uiso calc R 1
H H61B 0.6834 0.4381 0.9014 0.204 Uiso calc R 1
H H61C 0.6500 0.5417 0.9200 0.204 Uiso calc R 1
C C62 0.6224(2) 0.7033(5) 0.8490(2) 0.146(2) Uani d . 1
H H62A 0.6108 0.7308 0.8147 0.219 Uiso calc R 1
H H62B 0.6432 0.7719 0.8713 0.219 Uiso calc R 1
H H62C 0.5878 0.6808 0.8550 0.219 Uiso calc R 1
C C63 0.6769(2) 0.5424(6) 0.82513(19) 0.1182(18) Uani d D 1
H H63 0.6635 0.5845 0.7942 0.142 Uiso calc R 1
C C64 0.0345(2) 0.2513(5) 0.82233(19) 0.1297(19) Uani d . 1
H H64A 0.0745 0.2781 0.8294 0.195 Uiso calc R 1
H H64B 0.0126 0.2478 0.7865 0.195 Uiso calc R 1
H H64C 0.0349 0.1676 0.8366 0.195 Uiso calc R 1
C C65 0.0269(2) 0.3277(5) 0.89926(18) 0.145(2) Uani d . 1
H H65A 0.0108 0.3965 0.9123 0.217 Uiso calc R 1
H H65B 0.0694 0.3307 0.9146 0.217 Uiso calc R 1
H H65C 0.0133 0.2467 0.9068 0.217 Uiso calc R 1
C C66 -0.0273(2) 0.4296(5) 0.8205(2) 0.124(2) Uani d D 1
H H66 -0.0382 0.4350 0.7859 0.149 Uiso calc R 1
N N1 0.65551(10) 0.9115(2) 0.56540(9) 0.0430(5) Uani d . 1
N N2 0.68481(10) 0.8309(2) 0.54383(9) 0.0501(6) Uani d . 1
N N3 0.67750(10) 1.0409(2) 0.77984(8) 0.0461(6) Uani d . 1
N N4 0.64395(11) 1.1071(2) 0.80141(9) 0.0539(7) Uani d . 1
N N5 0.62581(9) 0.7330(2) 0.64829(9) 0.0439(6) Uani d . 1
N N6 0.71668(10) 1.2541(2) 0.70666(8) 0.0449(6) Uani d . 1
N N10 0.66478(12) 0.3565(3) 0.51865(11) 0.0645(7) Uani d . 1
N N11 0.66080(16) 0.5928(4) 0.85816(14) 0.0903(10) Uani d D 1
N N12 0.00686(15) 0.3419(4) 0.84401(14) 0.0911(10) Uani d D 1
O O1 0.46196(9) 1.3230(2) 0.57503(8) 0.0603(6) Uani d D 1
H H1 0.4395(14) 1.354(4) 0.5493(11) 0.090 Uiso d D 1
O O2 0.62409(7) 1.03809(17) 0.63830(6) 0.0414(4) Uani d . 1
O O3 0.73819(8) 0.77002(19) 0.62614(7) 0.0532(5) Uani d . 1
O O4 0.69857(14) 0.6951(3) 0.47371(10) 0.0908(9) Uani d D 1
H H4 0.6820(19) 0.742(4) 0.4860(16) 0.136 Uiso d D 1
O O5 0.88845(10) 0.6825(3) 0.77117(10) 0.0828(8) Uani d D 1
H H5 0.9114(16) 0.639(4) 0.7946(13) 0.124 Uiso d D 1
O O6 0.72031(8) 0.94960(17) 0.70896(7) 0.0433(4) Uani d . 1
O O7 0.60160(8) 1.20387(19) 0.72382(7) 0.0511(5) Uani d . 1
O O8 0.61562(15) 1.1868(4) 0.87241(10) 0.1209(12) Uani d D 1
H H8 0.631(2) 1.137(4) 0.8569(19) 0.181 Uiso d D 1
O O9 -0.21681(11) 1.3052(3) 0.90247(10) 0.0839(8) Uani d D 1
H H9 -0.2375(18) 1.337(5) 0.8795(13) 0.126 Uiso d D 1
O O12 0.03810(15) 0.7243(4) 0.80240(11) 0.1214(13) Uani d D 1
H H12 0.024(2) 0.788(4) 0.810(2) 0.182 Uiso d D 1
O O13 0.60078(11) 0.5232(2) 0.50210(9) 0.0738(7) Uani d . 1
O O14 0.70709(14) 0.4477(3) 0.82828(11) 0.1173(11) Uani d . 1
O O15 -0.04849(13) 0.5139(3) 0.84213(12) 0.1122(11) Uani d . 1
Zn Zn1 0.677430(13) 0.88007(3) 0.640099(12) 0.03916(10) Uani d . 1
Zn Zn2 0.664039(13) 1.10261(3) 0.708892(12) 0.04011(10) Uani d . 1
Zn Zn3 0.003714(13) 0.88356(3) 0.966433(11) 0.04081(10) Uani d . 1

loop_
_atom_site_aniso_label
_atom_site_aniso_U_11
_atom_site_aniso_U_22
_atom_site_aniso_U_33
_atom_site_aniso_U_12
_atom_site_aniso_U_13
_atom_site_aniso_U_23
C39 0.078(2) 0.078(3) 0.0405(19) 0.025(2) 0.0094(17) 0.0031(17)
C40 0.069(2) 0.074(3) 0.046(2) 0.0267(19) -0.0050(17) 0.0024(18)
C41 0.0477(18) 0.053(2) 0.056(2) 0.0091(15) 0.0060(15) -0.0066(16)
C42 0.0517(17) 0.0462(18) 0.0450(18) 0.0069(14) 0.0118(14) 0.0010(14)
C43 0.0438(16) 0.0358(16) 0.0390(16) -0.0019(12) 0.0065(13) 0.0002(12)
C44 0.0525(18) 0.0536(19) 0.0381(17) 0.0060(15) 0.0081(14) 0.0013(14)
C45 0.059(2) 0.064(2) 0.0388(18) 0.0065(16) 0.0145(15) 0.0012(15)
C46 0.0431(16) 0.0508(19) 0.0489(19) -0.0057(14) 0.0217(14) -0.0049(15)
C47 0.0515(18) 0.056(2) 0.061(2) -0.0023(15) 0.0298(16) -0.0071(16)
C48 0.078(3) 0.092(3) 0.069(3) 0.011(2) 0.041(2) -0.009(2)
C49 0.106(3) 0.113(4) 0.084(3) 0.016(3) 0.060(3) -0.018(3)
C50 0.094(3) 0.085(3) 0.123(4) 0.019(2) 0.068(3) -0.014(3)
C51 0.082(3) 0.077(3) 0.107(4) 0.028(2) 0.043(3) -0.001(2)
C52 0.069(2) 0.075(3) 0.073(3) 0.0154(19) 0.034(2) -0.0070(19)
C53 0.084(3) 0.064(2) 0.106(3) -0.008(2) 0.061(2) -0.004(2)
C54 0.087(3) 0.094(3) 0.138(4) -0.017(3) 0.073(3) 0.002(3)
C55 0.089(3) 0.077(3) 0.103(3) -0.030(2) 0.036(3) 0.014(3)
C56 0.100(3) 0.053(2) 0.115(4) -0.018(2) 0.045(3) -0.003(2)
C57 0.069(2) 0.047(2) 0.090(3) -0.0024(17) 0.033(2) -0.0021(18)
N7 0.0459(14) 0.0533(16) 0.0402(14) 0.0043(12) 0.0170(11) 0.0018(11)
N8 0.0542(15) 0.0627(17) 0.0439(15) 0.0068(13) 0.0231(12) -0.0006(13)
N9 0.0519(15) 0.0430(15) 0.0475(15) 0.0005(11) 0.0194(12) 0.0043(11)
O10 0.0495(11) 0.0439(12) 0.0356(11) 0.0111(9) 0.0061(9) -0.0006(9)
O11 0.0513(12) 0.0610(14) 0.0449(12) 0.0116(10) 0.0194(10) -0.0014(10)
C1 0.072(2) 0.065(2) 0.0403(19) 0.0176(18) 0.0169(16) 0.0099(15)
C2 0.060(2) 0.054(2) 0.0438(19) 0.0164(16) 0.0065(15) 0.0118(15)
C3 0.0413(16) 0.0352(16) 0.053(2) 0.0025(13) 0.0103(14) 0.0017(13)
C4 0.0441(16) 0.0389(16) 0.0393(16) 0.0009(13) 0.0127(13) 0.0016(12)
C5 0.0372(14) 0.0325(15) 0.0386(16) -0.0024(12) 0.0098(12) 0.0035(12)
C6 0.0458(16) 0.0429(17) 0.0382(16) 0.0038(13) 0.0144(13) 0.0019(13)
C7 0.0606(19) 0.0505(19) 0.0377(17) 0.0024(15) 0.0212(14) 0.0018(14)
C8 0.0426(16) 0.0444(17) 0.0528(19) -0.0047(13) 0.0253(15) -0.0027(14)
C9 0.0582(19) 0.0411(17) 0.068(2) -0.0009(14) 0.0394(17) -0.0036(15)
C10 0.083(2) 0.057(2) 0.069(3) 0.0070(18) 0.048(2) 0.0037(18)
C11 0.112(3) 0.073(3) 0.094(3) 0.013(2) 0.071(3) -0.007(2)
C12 0.100(3) 0.070(3) 0.131(4) 0.022(2) 0.080(3) -0.002(3)
C13 0.071(2) 0.073(3) 0.119(4) 0.026(2) 0.046(2) -0.004(2)
C14 0.0539(19) 0.065(2) 0.085(3) 0.0096(17) 0.0322(19) -0.0060(19)
C15 0.088(3) 0.088(3) 0.047(2) 0.038(2) 0.0156(19) 0.0174(19)
C16 0.075(2) 0.076(3) 0.060(2) 0.033(2) 0.0018(19) 0.0125(19)
C17 0.0439(18) 0.053(2) 0.062(2) 0.0103(15) 0.0012(16) -0.0030(16)
C18 0.0464(17) 0.0456(18) 0.0511(19) 0.0068(14) 0.0098(14) -0.0001(14)
C19 0.0404(15) 0.0342(16) 0.0433(17) -0.0003(12) 0.0043(13) -0.0012(13)
C20 0.0540(18) 0.056(2) 0.0410(18) 0.0122(15) 0.0072(14) 0.0077(15)
C21 0.070(2) 0.073(2) 0.0372(18) 0.0171(18) 0.0182(16) 0.0092(16)
C22 0.0432(16) 0.0481(18) 0.0450(18) -0.0017(13) 0.0178(14) -0.0061(14)
C23 0.0546(19) 0.056(2) 0.060(2) -0.0039(15) 0.0286(16) -0.0128(16)
C24 0.072(2) 0.104(3) 0.064(3) 0.007(2) 0.031(2) -0.023(2)
C25 0.095(3) 0.155(5) 0.086(3) 0.008(3) 0.049(3) -0.051(3)
C26 0.092(3) 0.098(4) 0.158(5) -0.001(3) 0.077(4) -0.050(3)
C27 0.095(3) 0.072(3) 0.150(5) 0.025(2) 0.075(3) 0.005(3)
C28 0.071(2) 0.061(2) 0.097(3) 0.0165(19) 0.048(2) 0.010(2)
C29 0.075(2) 0.054(2) 0.048(2) -0.0143(17) 0.0242(17) -0.0028(16)
C30 0.102(3) 0.068(3) 0.065(3) -0.037(2) 0.030(2) -0.0117(19)
C31 0.093(3) 0.075(3) 0.083(3) -0.039(2) 0.037(2) 0.000(2)
C32 0.097(3) 0.093(3) 0.073(3) -0.026(2) 0.052(2) 0.001(2)
C33 0.070(2) 0.067(2) 0.059(2) -0.0104(18) 0.0332(18) -0.0059(17)
C34 0.066(2) 0.056(2) 0.071(2) -0.0017(17) 0.0347(19) 0.0000(17)
C35 0.074(3) 0.085(3) 0.106(3) -0.016(2) 0.049(2) 0.000(2)
C36 0.097(3) 0.064(3) 0.100(3) -0.032(2) 0.040(3) -0.004(2)
C37 0.101(3) 0.051(2) 0.112(4) -0.012(2) 0.041(3) -0.007(2)
C38 0.071(2) 0.048(2) 0.079(3) -0.0020(17) 0.0283(19) -0.0031(17)
C58 0.094(3) 0.076(3) 0.118(4) 0.025(2) 0.035(3) 0.010(3)
C59 0.112(3) 0.093(3) 0.058(3) -0.005(3) -0.001(2) 0.019(2)
C60 0.076(2) 0.068(2) 0.046(2) 0.010(2) 0.0149(18) 0.0052(18)
C61 0.171(5) 0.119(5) 0.125(5) 0.002(4) 0.066(4) -0.005(4)
C62 0.142(5) 0.111(4) 0.144(5) 0.058(4) 0.011(4) -0.018(4)
C63 0.115(4) 0.139(5) 0.077(4) 0.042(4) 0.012(3) 0.024(3)
C64 0.133(4) 0.123(4) 0.119(4) 0.038(4) 0.034(3) -0.009(3)
C65 0.166(5) 0.143(5) 0.091(4) -0.009(4) 0.013(4) 0.008(3)
C66 0.089(3) 0.101(4) 0.145(5) 0.031(3) 0.006(3) 0.042(4)
N1 0.0468(13) 0.0421(14) 0.0449(14) 0.0029(11) 0.0232(11) 0.0018(11)
N2 0.0594(15) 0.0505(16) 0.0481(16) 0.0091(12) 0.0295(13) 0.0003(12)
N3 0.0466(14) 0.0521(15) 0.0382(14) 0.0085(12) 0.0150(11) 0.0024(11)
N4 0.0570(15) 0.0653(18) 0.0401(15) 0.0127(13) 0.0200(12) -0.0004(13)
N5 0.0471(14) 0.0404(14) 0.0437(15) -0.0006(11) 0.0170(11) 0.0027(11)
N6 0.0482(14) 0.0399(14) 0.0420(14) -0.0011(11) 0.0128(11) 0.0012(11)
N10 0.0677(18) 0.0538(18) 0.0618(19) 0.0052(14) 0.0144(15) 0.0086(14)
N11 0.098(3) 0.095(3) 0.066(2) 0.011(2) 0.021(2) -0.008(2)
N12 0.086(2) 0.096(3) 0.077(3) 0.005(2) 0.016(2) -0.011(2)
O1 0.0512(13) 0.0585(15) 0.0624(16) 0.0203(11) 0.0130(11) 0.0047(12)
O2 0.0432(10) 0.0404(11) 0.0338(11) 0.0093(8) 0.0079(8) -0.0003(8)
O3 0.0485(12) 0.0605(14) 0.0508(13) 0.0150(10) 0.0198(10) -0.0031(10)
O4 0.122(2) 0.100(2) 0.0624(18) 0.0381(18) 0.0494(16) 0.0043(15)
O5 0.0574(15) 0.087(2) 0.087(2) 0.0349(13) 0.0100(14) 0.0024(15)
O6 0.0454(11) 0.0380(11) 0.0386(11) 0.0100(9) 0.0081(9) 0.0008(8)
O7 0.0523(12) 0.0583(13) 0.0440(13) 0.0140(10) 0.0205(10) 0.0033(10)
O8 0.126(3) 0.192(4) 0.0504(18) 0.060(2) 0.0415(17) 0.005(2)
O9 0.0729(18) 0.090(2) 0.0721(19) 0.0392(15) 0.0107(14) -0.0042(15)
O12 0.126(3) 0.185(4) 0.0566(18) 0.073(2) 0.0401(17) 0.004(2)
O13 0.0861(17) 0.0692(17) 0.0656(16) 0.0234(14) 0.0293(13) 0.0055(13)
O14 0.115(2) 0.134(3) 0.090(2) 0.061(2) 0.0260(18) 0.020(2)
O15 0.095(2) 0.101(3) 0.137(3) 0.0457(19) 0.042(2) 0.028(2)
Zn1 0.04099(18) 0.03685(19) 0.0397(2) 0.00210(14) 0.01589(14) -0.00053(14)
Zn2 0.04315(18) 0.03859(19) 0.03748(19) 0.00409(14) 0.01463(14) 0.00014(14)
Zn3 0.04396(19) 0.0392(2) 0.03812(19) 0.00194(14) 0.01485(14) -0.00090(14)

loop_
_atom_type_symbol
_atom_type_description
_atom_type_scat_dispersion_real
_atom_type_scat_dispersion_imag
_atom_type_scat_source
C C 0.0033 0.0016 'International Tables Vol C Tables 4.2.6.8 and 6.1.1.4'
H H 0.0000 0.0000 'International Tables Vol C Tables 4.2.6.8 and 6.1.1.4'
N N 0.0061 0.0033 'International Tables Vol C Tables 4.2.6.8 and 6.1.1.4'
O O 0.0106 0.0060 'International Tables Vol C Tables 4.2.6.8 and 6.1.1.4'
Zn Zn 0.2839 1.4301 'International Tables Vol C Tables 4.2.6.8 and 6.1.1.4'

loop_
_geom_angle_atom_site_label_1
_geom_angle_atom_site_label_2
_geom_angle_atom_site_label_3
_geom_angle_site_symmetry_1
_geom_angle_site_symmetry_3
_geom_angle
_geom_angle_publ_flag
C40 C39 C44 . . 123.5(3) ?
C40 C39 H39 . . 118.2 ?
C44 C39 H39 . . 118.2 ?
C39 C40 C41 . . 118.6(3) ?
C39 C40 H40 . . 120.7 ?
C41 C40 H40 . . 120.7 ?
O9 C41 C40 . . 123.3(3) ?
O9 C41 C42 . . 116.8(3) ?
C40 C41 C42 . . 119.9(3) ?
C43 C42 C41 . . 121.8(3) ?
C43 C42 H42 . . 119.1 ?
C41 C42 H42 . . 119.1 ?
O10 C43 C42 . . 120.0(3) ?
O10 C43 C44 . . 121.2(3) ?
C42 C43 C44 . . 118.9(3) ?
C39 C44 C43 . . 117.2(3) ?
C39 C44 C45 . . 117.7(3) ?
C43 C44 C45 . . 125.1(3) ?
N7 C45 C44 . . 125.9(3) ?
N7 C45 H45 . . 117.0 ?
C44 C45 H45 . . 117.0 ?
O11 C46 N8 . . 125.1(3) ?
O11 C46 C47 . . 117.7(3) ?
N8 C46 C47 . . 117.2(3) ?
C52 C47 C48 . . 117.8(3) ?
C52 C47 C46 . . 119.3(3) ?
C48 C47 C46 . . 122.9(3) ?
O12 C48 C47 . . 121.8(3) ?
O12 C48 C49 . . 118.5(4) ?
C47 C48 C49 . . 119.7(4) ?
C50 C49 C48 . . 120.7(4) ?
C50 C49 H49 . . 119.6 ?
C48 C49 H49 . . 119.6 ?
C49 C50 C51 . . 120.6(4) ?
C49 C50 H50 . . 119.7 ?
C51 C50 H50 . . 119.7 ?
C50 C51 C52 . . 118.9(4) ?
C50 C51 H51 . . 120.6 ?
C52 C51 H51 . . 120.6 ?
C51 C52 C47 . . 122.3(4) ?
C51 C52 H52 . . 118.9 ?
C47 C52 H52 . . 118.9 ?
N9 C53 C54 . . 122.8(4) ?
N9 C53 H53 . . 118.6 ?
C54 C53 H53 . . 118.6 ?
C55 C54 C53 . . 119.4(4) ?
C55 C54 H54 . . 120.3 ?
C53 C54 H54 . . 120.3 ?
C54 C55 C56 . . 118.5(4) ?
C54 C55 H55 . . 120.7 ?
C56 C55 H55 . . 120.7 ?
C55 C56 C57 . . 119.4(4) ?
C55 C56 H56 . . 120.3 ?
C57 C56 H56 . . 120.3 ?
N9 C57 C56 . . 123.2(3) ?
N9 C57 H57 . . 118.4 ?
C56 C57 H57 . . 118.4 ?
C45 N7 N8 . . 117.0(2) ?
C45 N7 Zn3 . . 128.5(2) ?
N8 N7 Zn3 . . 113.79(17) ?
C46 N8 N7 . . 110.9(2) ?
C57 N9 C53 . . 116.6(3) ?
C57 N9 Zn3 . . 121.0(2) ?
C53 N9 Zn3 . . 121.8(2) ?
C43 O10 Zn3 . 3_577 129.77(17) ?
C43 O10 Zn3 . . 128.08(17) ?
Zn3 O10 Zn3 3_577 . 101.34(7) ?
C46 O11 Zn3 . . 111.35(17) ?
C2 C1 C6 . . 123.9(3) ?
C2 C1 H1A . . 118.0 ?
C6 C1 H1A . . 118.0 ?
C1 C2 C3 . . 118.7(3) ?
C1 C2 H2 . . 120.6 ?
C3 C2 H2 . . 120.6 ?
O1 C3 C4 . . 117.4(3) ?
O1 C3 C2 . . 122.6(3) ?
C4 C3 C2 . . 120.0(3) ?
C3 C4 C5 . . 121.7(3) ?
C3 C4 H4A . . 119.2 ?
C5 C4 H4A . . 119.2 ?
O2 C5 C4 . . 120.2(2) ?
O2 C5 C6 . . 121.0(2) ?
C4 C5 C6 . . 118.8(2) ?
C1 C6 C5 . . 116.8(3) ?
C1 C6 C7 . . 118.0(3) ?
C5 C6 C7 . . 125.2(3) ?
N1 C7 C6 . . 126.8(3) ?
N1 C7 H7 . . 116.6 ?
C6 C7 H7 . . 116.6 ?
O3 C8 N2 . . 124.9(3) ?
O3 C8 C9 . . 117.7(3) ?
N2 C8 C9 . . 117.4(3) ?
C10 C9 C14 . . 118.2(3) ?
C10 C9 C8 . . 122.6(3) ?
C14 C9 C8 . . 119.2(3) ?
O4 C10 C11 . . 118.2(3) ?
O4 C10 C9 . . 122.2(3) ?
C11 C10 C9 . . 119.6(4) ?
C12 C11 C10 . . 120.7(4) ?
C12 C11 H11 . . 119.6 ?
C10 C11 H11 . . 119.6 ?
C11 C12 C13 . . 120.3(4) ?
C11 C12 H12A . . 119.8 ?
C13 C12 H12A . . 119.8 ?
C14 C13 C12 . . 119.7(4) ?
C14 C13 H13 . . 120.2 ?
C12 C13 H13 . . 120.2 ?
C13 C14 C9 . . 121.5(4) ?
C13 C14 H14 . . 119.3 ?
C9 C14 H14 . . 119.3 ?
C16 C15 C20 . . 123.3(3) ?
C16 C15 H15A . . 118.3 ?
C20 C15 H15A . . 118.3 ?
C15 C16 C17 . . 119.2(3) ?
C15 C16 H16 . . 120.4 ?
C17 C16 H16 . . 120.4 ?
O5 C17 C16 . . 122.9(3) ?
O5 C17 C18 . . 117.4(3) ?
C16 C17 C18 . . 119.7(3) ?
C19 C18 C17 . . 121.8(3) ?
C19 C18 H18 . . 119.1 ?
C17 C18 H18 . . 119.1 ?
O6 C19 C18 . . 120.2(3) ?
O6 C19 C20 . . 120.5(2) ?
C18 C19 C20 . . 119.3(3) ?
C15 C20 C19 . . 116.7(3) ?
C15 C20 C21 . . 118.2(3) ?
C19 C20 C21 . . 125.0(3) ?
N3 C21 C20 . . 126.4(3) ?
N3 C21 H21 . . 116.8 ?
C20 C21 H21 . . 116.8 ?
O7 C22 N4 . . 124.9(3) ?
O7 C22 C23 . . 118.5(3) ?
N4 C22 C23 . . 116.6(3) ?
C28 C23 C24 . . 118.1(3) ?
C28 C23 C22 . . 119.4(3) ?
C24 C23 C22 . . 122.5(3) ?
O8 C24 C25 . . 118.2(4) ?
O8 C24 C23 . . 121.7(3) ?
C25 C24 C23 . . 120.0(4) ?
C26 C25 C24 . . 120.5(4) ?
C26 C25 H25 . . 119.8 ?
C24 C25 H25 . . 119.8 ?
C25 C26 C27 . . 120.8(4) ?
C25 C26 H26 . . 119.6 ?
C27 C26 H26 . . 119.6 ?
C28 C27 C26 . . 118.5(4) ?
C28 C27 H27 . . 120.8 ?
C26 C27 H27 . . 120.8 ?
C27 C28 C23 . . 122.1(4) ?
C27 C28 H28 . . 118.9 ?
C23 C28 H28 . . 118.9 ?
N5 C29 C30 . . 123.5(3) ?
N5 C29 H29 . . 118.3 ?
C30 C29 H29 . . 118.3 ?
C31 C30 C29 . . 119.1(3) ?
C31 C30 H30 . . 120.4 ?
C29 C30 H30 . . 120.4 ?
C30 C31 C32 . . 118.3(3) ?
C30 C31 H31 . . 120.9 ?
C32 C31 H31 . . 120.9 ?
C33 C32 C31 . . 119.6(3) ?
C33 C32 H32 . . 120.2 ?
C31 C32 H32 . . 120.2 ?
N5 C33 C32 . . 122.5(3) ?
N5 C33 H33 . . 118.7 ?
C32 C33 H33 . . 118.7 ?
N6 C34 C35 . . 122.3(3) ?
N6 C34 H34 . . 118.9 ?
C35 C34 H34 . . 118.9 ?
C36 C35 C34 . . 119.6(4) ?
C36 C35 H35 . . 120.2 ?
C34 C35 H35 . . 120.2 ?
C37 C36 C35 . . 118.4(4) ?
C37 C36 H36 . . 120.8 ?
C35 C36 H36 . . 120.8 ?
C36 C37 C38 . . 119.5(4) ?
C36 C37 H37 . . 120.3 ?
C38 C37 H37 . . 120.3 ?
N6 C38 C37 . . 123.1(3) ?
N6 C38 H38 . . 118.5 ?
C37 C38 H38 . . 118.5 ?
N10 C58 H58A . . 109.5 ?
N10 C58 H58B . . 109.5 ?
H58A C58 H58B . . 109.5 ?
N10 C58 H58C . . 109.5 ?
H58A C58 H58C . . 109.5 ?
H58B C58 H58C . . 109.5 ?
N10 C59 H59A . . 109.5 ?
N10 C59 H59B . . 109.5 ?
H59A C59 H59B . . 109.5 ?
N10 C59 H59C . . 109.5 ?
H59A C59 H59C . . 109.5 ?
H59B C59 H59C . . 109.5 ?
O13 C60 N10 . . 126.1(3) ?
O13 C60 H60 . . 116.9 ?
N10 C60 H60 . . 116.9 ?
N11 C61 H61A . . 109.5 ?
N11 C61 H61B . . 109.5 ?
H61A C61 H61B . . 109.5 ?
N11 C61 H61C . . 109.5 ?
H61A C61 H61C . . 109.5 ?
H61B C61 H61C . . 109.5 ?
N11 C62 H62A . . 109.5 ?
N11 C62 H62B . . 109.5 ?
H62A C62 H62B . . 109.5 ?
N11 C62 H62C . . 109.5 ?
H62A C62 H62C . . 109.5 ?
H62B C62 H62C . . 109.5 ?
O14 C63 N11 . . 129.3(5) ?
O14 C63 H63 . . 115.3 ?
N11 C63 H63 . . 115.3 ?
N12 C64 H64A . . 109.5 ?
N12 C64 H64B . . 109.5 ?
H64A C64 H64B . . 109.5 ?
N12 C64 H64C . . 109.5 ?
H64A C64 H64C . . 109.5 ?
H64B C64 H64C . . 109.5 ?
N12 C65 H65A . . 109.5 ?
N12 C65 H65B . . 109.5 ?
H65A C65 H65B . . 109.5 ?
N12 C65 H65C . . 109.5 ?
H65A C65 H65C . . 109.5 ?
H65B C65 H65C . . 109.5 ?
N12 C66 O15 . . 122.9(5) ?
N12 C66 H66 . . 118.5 ?
O15 C66 H66 . . 118.5 ?
C7 N1 N2 . . 116.7(2) ?
C7 N1 Zn1 . . 128.9(2) ?
N2 N1 Zn1 . . 114.07(17) ?
C8 N2 N1 . . 110.8(2) ?
C21 N3 N4 . . 115.9(2) ?
C21 N3 Zn2 . . 130.0(2) ?
N4 N3 Zn2 . . 113.66(17) ?
C22 N4 N3 . . 111.4(2) ?
C29 N5 C33 . . 117.0(3) ?
C29 N5 Zn1 . . 118.2(2) ?
C33 N5 Zn1 . . 124.7(2) ?
C38 N6 C34 . . 117.1(3) ?
C38 N6 Zn2 . . 121.2(2) ?
C34 N6 Zn2 . . 121.5(2) ?
C60 N10 C59 . . 120.5(3) ?
C60 N10 C58 . . 122.3(3) ?
C59 N10 C58 . . 117.1(3) ?
C63 N11 C61 . . 117.0(4) ?
C63 N11 C62 . . 124.1(4) ?
C61 N11 C62 . . 118.8(4) ?
C66 N12 C64 . . 125.0(5) ?
C66 N12 C65 . . 121.9(5) ?
C64 N12 C65 . . 112.9(4) ?
C3 O1 H1 . . 109(3) ?
C5 O2 Zn2 . . 128.58(16) ?
C5 O2 Zn1 . . 129.18(16) ?
Zn2 O2 Zn1 . . 100.80(7) ?
C8 O3 Zn1 . . 111.17(17) ?
C10 O4 H4 . . 109(3) ?
C17 O5 H5 . . 115(3) ?
C19 O6 Zn1 . . 125.41(17) ?
C19 O6 Zn2 . . 129.76(17) ?
Zn1 O6 Zn2 . . 100.66(7) ?
C22 O7 Zn2 . . 111.57(17) ?
C24 O8 H8 . . 109(4) ?
C41 O9 H9 . . 110(4) ?
C48 O12 H12 . . 117(4) ?
O6 Zn1 N1 . . 145.01(9) yes
O6 Zn1 O3 . . 105.16(8) yes
N1 Zn1 O3 . . 77.87(8) yes
O6 Zn1 N5 . . 105.26(8) ?
N1 Zn1 N5 . . 108.85(9) ?
O3 Zn1 N5 . . 97.82(9) ?
O6 Zn1 O2 . . 79.55(7) yes
N1 Zn1 O2 . . 86.86(8) yes
O3 Zn1 O2 . . 159.26(8) yes
N5 Zn1 O2 . . 100.37(8) ?
O2 Zn2 O7 . . 106.32(7) yes
O2 Zn2 N3 . . 137.52(9) yes
O7 Zn2 N3 . . 77.84(8) yes
O2 Zn2 N6 . . 106.71(8) ?
O7 Zn2 N6 . . 98.30(9) ?
N3 Zn2 N6 . . 114.57(9) ?
O2 Zn2 O6 . . 78.81(7) ?
O7 Zn2 O6 . . 159.44(8) ?
N3 Zn2 O6 . . 85.08(8) ?
N6 Zn2 O6 . . 99.18(8) ?
O10 Zn3 O11 3_577 . 105.13(8) yes
O10 Zn3 N7 3_577 . 142.28(9) yes
O11 Zn3 N7 . . 78.21(8) ?
O10 Zn3 N9 3_577 . 108.91(9) ?
O11 Zn3 N9 . . 98.54(9) ?
N7 Zn3 N9 . . 107.63(9) ?
O10 Zn3 O10 3_577 . 78.66(7) yes
O11 Zn3 O10 . . 158.66(8) ?
N7 Zn3 O10 . . 86.15(8) ?
N9 Zn3 O10 . . 99.99(9) ?
O10 Zn3 Zn3 3_577 3_577 40.37(5) yes
O11 Zn3 Zn3 . 3_577 141.28(6) yes
N7 Zn3 Zn3 . 3_577 117.10(7) ?
N9 Zn3 Zn3 . 3_577 108.63(7) ?
O10 Zn3 Zn3 . 3_577 38.29(5) ?

loop_
_geom_bond_atom_site_label_1
_geom_bond_atom_site_label_2
_geom_bond_site_symmetry_2
_geom_bond_distance
_geom_bond_publ_flag
C39 C40 . 1.359(4) ?
C39 C44 . 1.401(4) ?
C39 H39 . 0.930 ?
C40 C41 . 1.384(4) ?
C40 H40 . 0.930 ?
C41 O9 . 1.354(4) ?
C41 C42 . 1.389(4) ?
C42 C43 . 1.376(4) ?
C42 H42 . 0.930 ?
C43 O10 . 1.339(3) ?
C43 C44 . 1.422(4) ?
C44 C45 . 1.436(4) ?
C45 N7 . 1.280(3) ?
C45 H45 . 0.930 ?
C46 O11 . 1.285(3) ?
C46 N8 . 1.319(4) ?
C46 C47 . 1.478(4) ?
C47 C52 . 1.384(4) ?
C47 C48 . 1.389(4) ?
C48 O12 . 1.348(5) ?
C48 C49 . 1.391(5) ?
C49 C50 . 1.359(6) ?
C49 H49 . 0.930 ?
C50 C51 . 1.371(5) ?
C50 H50 . 0.930 ?
C51 C52 . 1.373(4) ?
C51 H51 . 0.930 ?
C52 H52 . 0.930 ?
C53 N9 . 1.326(4) ?
C53 C54 . 1.368(5) ?
C53 H53 . 0.930 ?
C54 C55 . 1.348(6) ?
C54 H54 . 0.930 ?
C55 C56 . 1.348(5) ?
C55 H55 . 0.930 ?
C56 C57 . 1.362(5) ?
C56 H56 . 0.930 ?
C57 N9 . 1.322(4) ?
C57 H57 . 0.930 ?
N7 N8 . 1.398(3) ?
N7 Zn3 . 2.042(2) yes
N9 Zn3 . 2.064(2) yes
O10 Zn3 3_577 1.9900(18) ?
O10 Zn3 . 2.0798(18) yes
O11 Zn3 . 2.0316(18) yes
C1 C2 . 1.353(4) ?
C1 C6 . 1.405(4) ?
C1 H1A . 0.930 ?
C2 C3 . 1.388(4) ?
C2 H2 . 0.930 ?
C3 O1 . 1.353(3) ?
C3 C4 . 1.384(4) ?
C4 C5 . 1.390(3) ?
C4 H4A . 0.930 ?
C5 O2 . 1.346(3) ?
C5 C6 . 1.427(4) ?
C6 C7 . 1.428(4) ?
C7 N1 . 1.279(3) ?
C7 H7 . 0.930 ?
C8 O3 . 1.285(3) ?
C8 N2 . 1.315(4) ?
C8 C9 . 1.483(4) ?
C9 C10 . 1.397(4) ?
C9 C14 . 1.397(4) ?
C10 O4 . 1.351(4) ?
C10 C11 . 1.389(4) ?
C11 C12 . 1.368(5) ?
C11 H11 . 0.930 ?
C12 C13 . 1.373(5) ?
C12 H12A . 0.930 ?
C13 C14 . 1.369(4) ?
C13 H13 . 0.930 ?
C14 H14 . 0.930 ?
C15 C16 . 1.358(4) ?
C15 C20 . 1.410(4) ?
C15 H15A . 0.930 ?
C16 C17 . 1.383(5) ?
C16 H16 . 0.930 ?
C17 O5 . 1.346(4) ?
C17 C18 . 1.385(4) ?
C18 C19 . 1.380(4) ?
C18 H18 . 0.930 ?
C19 O6 . 1.349(3) ?
C19 C20 . 1.423(4) ?
C20 C21 . 1.426(4) ?
C21 N3 . 1.284(4) ?
C21 H21 . 0.930 ?
C22 O7 . 1.276(3) ?
C22 N4 . 1.315(4) ?
C22 C23 . 1.480(4) ?
C23 C28 . 1.382(4) ?
C23 C24 . 1.396(4) ?
C24 O8 . 1.343(5) ?
C24 C25 . 1.380(5) ?
C25 C26 . 1.364(6) ?
C25 H25 . 0.930 ?
C26 C27 . 1.383(6) ?
C26 H26 . 0.930 ?
C27 C28 . 1.376(5) ?
C27 H27 . 0.930 ?
C28 H28 . 0.930 ?
C29 N5 . 1.327(4) ?
C29 C30 . 1.364(4) ?
C29 H29 . 0.930 ?
C30 C31 . 1.357(5) ?
C30 H30 . 0.930 ?
C31 C32 . 1.368(5) ?
C31 H31 . 0.930 ?
C32 C33 . 1.365(4) ?
C32 H32 . 0.930 ?
C33 N5 . 1.334(3) ?
C33 H33 . 0.930 ?
C34 N6 . 1.334(3) ?
C34 C35 . 1.378(4) ?
C34 H34 . 0.930 ?
C35 C36 . 1.359(5) ?
C35 H35 . 0.930 ?
C36 C37 . 1.354(5) ?
C36 H36 . 0.930 ?
C37 C38 . 1.370(5) ?
C37 H37 . 0.930 ?
C38 N6 . 1.328(4) ?
C38 H38 . 0.930 ?
C58 N10 . 1.459(4) ?
C58 H58A . 0.960 ?
C58 H58B . 0.960 ?
C58 H58C . 0.960 ?
C59 N10 . 1.438(4) ?
C59 H59A . 0.960 ?
C59 H59B . 0.960 ?
C59 H59C . 0.960 ?
C60 O13 . 1.219(4) ?
C60 N10 . 1.313(4) ?
C60 H60 . 0.930 ?
C61 N11 . 1.435(5) ?
C61 H61A . 0.960 ?
C61 H61B . 0.960 ?
C61 H61C . 0.960 ?
C62 N11 . 1.441(5) ?
C62 H62A . 0.960 ?
C62 H62B . 0.960 ?
C62 H62C . 0.960 ?
C63 O14 . 1.213(5) ?
C63 N11 . 1.278(5) ?
C63 H63 . 0.930 ?
C64 N12 . 1.439(5) ?
C64 H64A . 0.960 ?
C64 H64B . 0.960 ?
C64 H64C . 0.960 ?
C65 N12 . 1.480(5) ?
C65 H65A . 0.960 ?
C65 H65B . 0.960 ?
C65 H65C . 0.960 ?
C66 N12 . 1.243(5) ?
C66 O15 . 1.296(6) ?
C66 H66 . 0.930 ?
N1 N2 . 1.398(3) ?
N1 Zn1 . 2.033(2) yes
N3 N4 . 1.392(3) ?
N3 Zn2 . 2.045(2) yes
N5 Zn1 . 2.056(2) yes
N6 Zn2 . 2.051(2) yes
O1 H1 . 0.80(2) ?
O2 Zn2 . 1.9976(17) yes
O2 Zn1 . 2.0859(17) yes
O3 Zn1 . 2.0388(18) yes
O4 H4 . 0.80(5) ?
O5 H5 . 0.82(5) ?
O6 Zn1 . 1.9834(18) yes
O6 Zn2 . 2.1035(17) yes
O7 Zn2 . 2.0372(18) yes
O8 H8 . 0.87(3) ?
O9 H9 . 0.73(3) ?
O12 H12 . 0.82(3) ?
Zn3 O10 3_577 1.9900(18) ?
Zn3 Zn3 3_577 3.1486(6) ?

loop_
_geom_hbond_atom_site_label_D
_geom_hbond_atom_site_label_H
_geom_hbond_atom_site_label_A
_geom_hbond_distance_DH
_geom_hbond_distance_HA
_geom_hbond_distance_DA
_geom_hbond_angle_DHA
_geom_hbond_publ_flag
O4 H4 N2 0.80(5) 1.89(3) 2.595(3) 147(5) yes
O12 H12 N8 0.82(3) 1.94(4) 2.575(3) 134(5) yes
O8 H8 N4 0.87(3) 1.77(4) 2.546(3) 147(5) yes

loop_
_geom_torsion_atom_site_label_1
_geom_torsion_atom_site_label_2
_geom_torsion_atom_site_label_3
_geom_torsion_atom_site_label_4
_geom_torsion_site_symmetry_1
_geom_torsion_site_symmetry_4
_geom_torsion
C44 C39 C40 C41 . . -0.7(6)
C39 C40 C41 O9 . . -177.8(4)
C39 C40 C41 C42 . . 2.8(5)
O9 C41 C42 C43 . . 178.1(3)
C40 C41 C42 C43 . . -2.5(5)
C41 C42 C43 O10 . . 179.6(3)
C41 C42 C43 C44 . . 0.1(4)
C40 C39 C44 C43 . . -1.6(5)
C40 C39 C44 C45 . . 176.8(3)
O10 C43 C44 C39 . . -177.5(3)
C42 C43 C44 C39 . . 1.9(4)
O10 C43 C44 C45 . . 4.2(5)
C42 C43 C44 C45 . . -176.4(3)
C39 C44 C45 N7 . . -175.4(3)
C43 C44 C45 N7 . . 2.9(5)
O11 C46 C47 C52 . . -7.7(4)
N8 C46 C47 C52 . . 171.6(3)
O11 C46 C47 C48 . . 171.0(3)
N8 C46 C47 C48 . . -9.6(5)
C52 C47 C48 O12 . . -178.6(4)
C46 C47 C48 O12 . . 2.6(6)
C52 C47 C48 C49 . . 2.8(5)
C46 C47 C48 C49 . . -176.0(3)
O12 C48 C49 C50 . . 178.8(4)
C47 C48 C49 C50 . . -2.5(7)
C48 C49 C50 C51 . . 0.4(7)
C49 C50 C51 C52 . . 1.4(7)
C50 C51 C52 C47 . . -1.1(6)
C48 C47 C52 C51 . . -1.0(5)
C46 C47 C52 C51 . . 177.8(3)
N9 C53 C54 C55 . . 0.2(7)
C53 C54 C55 C56 . . -2.2(7)
C54 C55 C56 C57 . . 2.4(7)
C55 C56 C57 N9 . . -0.5(6)
C44 C45 N7 N8 . . 178.6(3)
C44 C45 N7 Zn3 . . 9.3(5)
O11 C46 N8 N7 . . 0.1(4)
C47 C46 N8 N7 . . -179.2(2)
C45 N7 N8 C46 . . -176.8(3)
Zn3 N7 N8 C46 . . -5.9(3)
C56 C57 N9 C53 . . -1.5(5)
C56 C57 N9 Zn3 . . -172.7(3)
C54 C53 N9 C57 . . 1.7(5)
C54 C53 N9 Zn3 . . 172.8(3)
C42 C43 O10 Zn3 . 3_577 -34.3(4)
C44 C43 O10 Zn3 . 3_577 145.2(2)
C42 C43 O10 Zn3 . . 158.0(2)
C44 C43 O10 Zn3 . . -22.6(4)
N8 C46 O11 Zn3 . . 5.7(4)
C47 C46 O11 Zn3 . . -174.9(2)
C6 C1 C2 C3 . . -1.3(5)
C1 C2 C3 O1 . . -177.9(3)
C1 C2 C3 C4 . . 2.9(5)
O1 C3 C4 C5 . . 178.7(2)
C2 C3 C4 C5 . . -2.2(4)
C3 C4 C5 O2 . . 179.0(2)
C3 C4 C5 C6 . . -0.3(4)
C2 C1 C6 C5 . . -1.1(5)
C2 C1 C6 C7 . . 177.1(3)
O2 C5 C6 C1 . . -177.5(3)
C4 C5 C6 C1 . . 1.9(4)
O2 C5 C6 C7 . . 4.5(4)
C4 C5 C6 C7 . . -176.2(3)
C1 C6 C7 N1 . . -177.2(3)
C5 C6 C7 N1 . . 0.8(5)
O3 C8 C9 C10 . . 169.4(3)
N2 C8 C9 C10 . . -10.0(4)
O3 C8 C9 C14 . . -9.9(4)
N2 C8 C9 C14 . . 170.8(3)
C14 C9 C10 O4 . . -179.1(3)
C8 C9 C10 O4 . . 1.6(5)
C14 C9 C10 C11 . . 2.0(5)
C8 C9 C10 C11 . . -177.3(3)
O4 C10 C11 C12 . . 179.3(4)
C9 C10 C11 C12 . . -1.8(6)
C10 C11 C12 C13 . . 0.3(6)
C11 C12 C13 C14 . . 1.0(6)
C12 C13 C14 C9 . . -0.8(6)
C10 C9 C14 C13 . . -0.7(5)
C8 C9 C14 C13 . . 178.5(3)
C20 C15 C16 C17 . . 1.8(6)
C15 C16 C17 O5 . . 178.2(3)
C15 C16 C17 C18 . . -3.3(5)
O5 C17 C18 C19 . . -179.1(3)
C16 C17 C18 C19 . . 2.3(5)
C17 C18 C19 O6 . . -179.3(3)
C17 C18 C19 C20 . . 0.3(4)
C16 C15 C20 C19 . . 0.8(6)
C16 C15 C20 C21 . . -175.7(4)
O6 C19 C20 C15 . . 177.8(3)
C18 C19 C20 C15 . . -1.8(4)
O6 C19 C20 C21 . . -6.0(5)
C18 C19 C20 C21 . . 174.4(3)
C15 C20 C21 N3 . . 175.3(3)
C19 C20 C21 N3 . . -0.9(6)
O7 C22 C23 C28 . . 4.3(4)
N4 C22 C23 C28 . . -175.9(3)
O7 C22 C23 C24 . . -174.5(3)
N4 C22 C23 C24 . . 5.3(5)
C28 C23 C24 O8 . . 179.1(4)
C22 C23 C24 O8 . . -2.1(6)
C28 C23 C24 C25 . . -2.4(6)
C22 C23 C24 C25 . . 176.4(4)
O8 C24 C25 C26 . . -179.9(4)
C23 C24 C25 C26 . . 1.6(7)
C24 C25 C26 C27 . . -0.1(8)
C25 C26 C27 C28 . . -0.5(7)
C26 C27 C28 C23 . . -0.4(6)
C24 C23 C28 C27 . . 1.9(5)
C22 C23 C28 C27 . . -177.0(3)
N5 C29 C30 C31 . . -0.6(6)
C29 C30 C31 C32 . . -1.1(6)
C30 C31 C32 C33 . . 1.7(6)
C31 C32 C33 N5 . . -0.7(6)
N6 C34 C35 C36 . . -0.1(6)
C34 C35 C36 C37 . . 0.4(6)
C35 C36 C37 C38 . . -0.4(6)
C36 C37 C38 N6 . . 0.0(6)
C6 C7 N1 N2 . . 179.2(3)
C6 C7 N1 Zn1 . . 5.5(5)
O3 C8 N2 N1 . . 0.0(4)
C9 C8 N2 N1 . . 179.2(2)
C7 N1 N2 C8 . . 177.1(2)
Zn1 N1 N2 C8 . . -8.2(3)
C20 C21 N3 N4 . . -178.2(3)
C20 C21 N3 Zn2 . . -6.6(5)
O7 C22 N4 N3 . . 1.1(4)
C23 C22 N4 N3 . . -178.7(2)
C21 N3 N4 C22 . . 178.2(3)
Zn2 N3 N4 C22 . . 5.2(3)
C30 C29 N5 C33 . . 1.7(5)
C30 C29 N5 Zn1 . . -174.0(3)
C32 C33 N5 C29 . . -1.0(5)
C32 C33 N5 Zn1 . . 174.4(3)
C37 C38 N6 C34 . . 0.3(5)
C37 C38 N6 Zn2 . . 176.8(3)
C35 C34 N6 C38 . . -0.3(5)
C35 C34 N6 Zn2 . . -176.8(3)
O13 C60 N10 C59 . . -2.1(6)
O13 C60 N10 C58 . . -178.7(4)
O14 C63 N11 C61 . . -1.6(9)
O14 C63 N11 C62 . . -177.2(5)
O15 C66 N12 C64 . . -175.8(5)
O15 C66 N12 C65 . . -0.8(8)
C4 C5 O2 Zn2 . . -31.3(3)
C6 C5 O2 Zn2 . . 148.0(2)
C4 C5 O2 Zn1 . . 165.08(18)
C6 C5 O2 Zn1 . . -15.6(3)
N2 C8 O3 Zn1 . . 8.1(3)
C9 C8 O3 Zn1 . . -171.20(19)
C18 C19 O6 Zn1 . . 47.2(3)
C20 C19 O6 Zn1 . . -132.4(2)
C18 C19 O6 Zn2 . . -160.4(2)
C20 C19 O6 Zn2 . . 20.1(4)
N4 C22 O7 Zn2 . . -6.8(4)
C23 C22 O7 Zn2 . . 173.0(2)
C19 O6 Zn1 N1 . . -129.2(2)
Zn2 O6 Zn1 N1 . . 72.01(15)
C19 O6 Zn1 O3 . . -38.8(2)
Zn2 O6 Zn1 O3 . . 162.43(8)
C19 O6 Zn1 N5 . . 63.9(2)
Zn2 O6 Zn1 N5 . . -94.86(9)
C19 O6 Zn1 O2 . . 162.0(2)
Zn2 O6 Zn1 O2 . . 3.15(7)
C7 N1 Zn1 O6 . . -77.5(3)
N2 N1 Zn1 O6 . . 108.6(2)
C7 N1 Zn1 O3 . . -176.7(3)
N2 N1 Zn1 O3 . . 9.48(17)
C7 N1 Zn1 N5 . . 89.1(3)
N2 N1 Zn1 N5 . . -84.75(18)
C7 N1 Zn1 O2 . . -10.8(3)
N2 N1 Zn1 O2 . . 175.36(18)
C8 O3 Zn1 O6 . . -153.15(18)
C8 O3 Zn1 N1 . . -9.06(18)
C8 O3 Zn1 N5 . . 98.64(19)
C8 O3 Zn1 O2 . . -52.5(3)
C29 N5 Zn1 O6 . . -161.7(2)
C33 N5 Zn1 O6 . . 22.9(3)
C29 N5 Zn1 N1 . . 26.2(2)
C33 N5 Zn1 N1 . . -149.2(2)
C29 N5 Zn1 O3 . . -53.6(2)
C33 N5 Zn1 O3 . . 131.0(2)
C29 N5 Zn1 O2 . . 116.4(2)
C33 N5 Zn1 O2 . . -59.0(2)
C5 O2 Zn1 O6 . . 163.7(2)
Zn2 O2 Zn1 O6 . . -3.32(7)
C5 O2 Zn1 N1 . . 16.1(2)
Zn2 O2 Zn1 N1 . . -150.93(9)
C5 O2 Zn1 O3 . . 58.4(3)
Zn2 O2 Zn1 O3 . . -108.6(2)
C5 O2 Zn1 N5 . . -92.5(2)
Zn2 O2 Zn1 N5 . . 100.47(9)
C5 O2 Zn2 O7 . . 36.5(2)
Zn1 O2 Zn2 O7 . . -156.34(8)
C5 O2 Zn2 N3 . . 126.2(2)
Zn1 O2 Zn2 N3 . . -66.64(13)
C5 O2 Zn2 N6 . . -67.7(2)
Zn1 O2 Zn2 N6 . . 99.47(9)
C5 O2 Zn2 O6 . . -164.0(2)
Zn1 O2 Zn2 O6 . . 3.14(7)
C22 O7 Zn2 O2 . . 143.21(19)
C22 O7 Zn2 N3 . . 6.90(19)
C22 O7 Zn2 N6 . . -106.58(19)
C22 O7 Zn2 O6 . . 41.4(3)
C21 N3 Zn2 O2 . . 80.7(3)
N4 N3 Zn2 O2 . . -107.6(2)
C21 N3 Zn2 O7 . . -178.3(3)
N4 N3 Zn2 O7 . . -6.61(18)
C21 N3 Zn2 N6 . . -84.6(3)
N4 N3 Zn2 N6 . . 87.1(2)
C21 N3 Zn2 O6 . . 13.2(3)
N4 N3 Zn2 O6 . . -175.09(19)
C38 N6 Zn2 O2 . . 113.0(2)
C34 N6 Zn2 O2 . . -70.7(2)
C38 N6 Zn2 O7 . . 3.1(2)
C34 N6 Zn2 O7 . . 179.4(2)
C38 N6 Zn2 N3 . . -77.3(3)
C34 N6 Zn2 N3 . . 99.1(2)
C38 N6 Zn2 O6 . . -166.0(2)
C34 N6 Zn2 O6 . . 10.3(2)
C19 O6 Zn2 O2 . . -160.8(2)
Zn1 O6 Zn2 O2 . . -3.30(7)
C19 O6 Zn2 O7 . . -54.0(3)
Zn1 O6 Zn2 O7 . . 103.4(2)
C19 O6 Zn2 N3 . . -20.3(2)
Zn1 O6 Zn2 N3 . . 137.20(10)
C19 O6 Zn2 N6 . . 93.9(2)
Zn1 O6 Zn2 N6 . . -108.66(9)
C46 O11 Zn3 O10 . 3_577 -147.80(18)
C46 O11 Zn3 N7 . . -6.48(19)
C46 O11 Zn3 N9 . . 99.87(19)
C46 O11 Zn3 O10 . . -50.2(3)
C46 O11 Zn3 Zn3 . 3_577 -125.41(17)
C45 N7 Zn3 O10 . 3_577 -84.1(3)
N8 N7 Zn3 O10 . 3_577 106.4(2)
C45 N7 Zn3 O11 . . 176.4(3)
N8 N7 Zn3 O11 . . 6.82(18)
C45 N7 Zn3 N9 . . 81.0(3)
N8 N7 Zn3 N9 . . -88.50(19)
C45 N7 Zn3 O10 . . -18.2(3)
N8 N7 Zn3 O10 . . 172.22(19)
C45 N7 Zn3 Zn3 . 3_577 -41.6(3)
N8 N7 Zn3 Zn3 . 3_577 148.87(16)
C57 N9 Zn3 O10 . 3_577 -120.0(2)
C53 N9 Zn3 O10 . 3_577 69.3(3)
C57 N9 Zn3 O11 . . -10.7(3)
C53 N9 Zn3 O11 . . 178.6(3)
C57 N9 Zn3 N7 . . 69.5(3)
C53 N9 Zn3 N7 . . -101.2(3)
C57 N9 Zn3 O10 . . 158.7(2)
C53 N9 Zn3 O10 . . -12.0(3)
C57 N9 Zn3 Zn3 . 3_577 -162.7(2)
C53 N9 Zn3 Zn3 . 3_577 26.5(3)
C43 O10 Zn3 O10 . 3_577 170.4(3)
Zn3 O10 Zn3 O10 3_577 3_577 0.0
C43 O10 Zn3 O11 . . 67.8(3)
Zn3 O10 Zn3 O11 3_577 . -102.6(2)
C43 O10 Zn3 N7 . . 25.1(2)
Zn3 O10 Zn3 N7 3_577 . -145.29(10)
C43 O10 Zn3 N9 . . -82.1(2)
Zn3 O10 Zn3 N9 3_577 . 107.47(9)
C43 O10 Zn3 Zn3 . 3_577 170.4(3)
